data_4114677
loop_
_publ_author_name
'James S. Hess'
'Somying Leelasubcharoen'
'Arnold L. Rheingold'
'Douglas J. Doren'
'Klaus H. Theopold'

_publ_contact_author
;
Prof. Klaus H. Theopold
Dept. of Chemistry and Biochemistry
University of Delaware
;
_publ_contact_author_email theopold@udel.edu
_publ_contact_author_fax '302 831 6335'
_publ_contact_author_phone '302 831 1546'
_publ_section_title
;
 Spin Surface Crossing in Chromium-Mediated Olefin Epoxidation with O2
;
_journal_name_full 'Journal of the American Chemical Society'
_journal_page_first 2454
_journal_page_last 2455
_journal_paper_doi 10.1021/ja0167553
_journal_volume 124
_journal_year 2002
_chemical_formula_sum 'C10 H15 Cl2 Cr O'
_chemical_formula_weight 274.12
_chemical_name_systematic
; 
 ? 
;
_space_group_IT_number 2
_symmetry_cell_setting triclinic
_symmetry_space_group_name_Hall '-P 1'
_symmetry_space_group_name_H-M 'P -1'
_atom_sites_solution_hydrogens geom
_atom_sites_solution_primary direct
_atom_sites_solution_secondary difmap
_audit_creation_method SHELXL-97
_cell_angle_alpha 85.291(2)
_cell_angle_beta 86.502(2)
_cell_angle_gamma 89.5680(10)
_cell_formula_units_Z 2
_cell_length_a 6.3902(2)
_cell_length_b 8.59920(10)
_cell_length_c 11.0202(4)
_cell_measurement_temperature 223(2)
_cell_volume 602.40(3)
_computing_cell_refinement 'Bruker SMART'
_computing_data_collection 'Bruker SMART'
_computing_data_reduction 'Bruker SHELXTL'
_computing_molecular_graphics 'Bruker SHELXTL'
_computing_publication_material 'Bruker SHELXTL'
_computing_structure_refinement 'SHELXL-97 (Sheldrick, 1997)'
_computing_structure_solution 'SHELXS-97 (Sheldrick, 1990)'
_diffrn_ambient_temperature 223(2)
_diffrn_measured_fraction_theta_full 0.878
_diffrn_measured_fraction_theta_max 0.878
_diffrn_measurement_device_type 'CCD area detector'
_diffrn_measurement_method 'phi and omega scans'
_diffrn_radiation_monochromator graphite
_diffrn_radiation_source 'fine-focus sealed tube'
_diffrn_radiation_type MoK\a
_diffrn_radiation_wavelength 0.71073
_diffrn_reflns_av_R_equivalents 0.0719
_diffrn_reflns_av_sigmaI/netI 0.0731
_diffrn_reflns_limit_h_max 8
_diffrn_reflns_limit_h_min -7
_diffrn_reflns_limit_k_max 9
_diffrn_reflns_limit_k_min -10
_diffrn_reflns_limit_l_max 14
_diffrn_reflns_limit_l_min -14
_diffrn_reflns_number 3610
_diffrn_reflns_theta_full 28.23
_diffrn_reflns_theta_max 28.23
_diffrn_reflns_theta_min 1.86
_exptl_absorpt_coefficient_mu 1.359
_exptl_absorpt_correction_type empirical
_exptl_crystal_colour brown
_exptl_crystal_density_diffrn 1.511
_exptl_crystal_description block
_exptl_crystal_F_000 282
_exptl_crystal_size_max 0.2
_exptl_crystal_size_mid 0.2
_exptl_crystal_size_min 0.2
_refine_diff_density_max 0.636
_refine_diff_density_min -1.215
_refine_diff_density_rms 0.134
_refine_ls_extinction_method none
_refine_ls_goodness_of_fit_ref 1.400
_refine_ls_hydrogen_treatment mixed
_refine_ls_matrix_type full
_refine_ls_number_parameters 127
_refine_ls_number_reflns 2625
_refine_ls_number_restraints 0
_refine_ls_restrained_S_all 1.400
_refine_ls_R_factor_all 0.0924
_refine_ls_R_factor_gt 0.0666
_refine_ls_shift/su_max 0.000
_refine_ls_shift/su_mean 0.000
_refine_ls_structure_factor_coef Fsqd
_refine_ls_weighting_details 'calc w=1/[\s^2^(Fo^2^)+(0.1000P)^2^+0.0000P] where P=(Fo^2^+2Fc^2^)/3'
_refine_ls_weighting_scheme calc
_refine_ls_wR_factor_gt 0.1859
_refine_ls_wR_factor_ref 0.2086
_reflns_number_gt 2022
_reflns_number_total 2625
_reflns_threshold_expression >2sigma(I)
_cod_data_source_file ja0167553.cif
_cod_data_source_block som01
_cod_database_code 4114677

loop_
_symmetry_equiv_pos_as_xyz
'x, y, z'
'-x, -y, -z'

loop_
_atom_site_label
_atom_site_type_symbol
_atom_site_fract_x
_atom_site_fract_y
_atom_site_fract_z
_atom_site_U_iso_or_equiv
_atom_site_adp_type
_atom_site_occupancy
_atom_site_symmetry_multiplicity
_atom_site_calc_flag
_atom_site_refinement_flags
Cr Cr 0.45279(11) 0.77052(9) 0.79015(7) 0.0268(3) Uani 1 1 d .
Cl1 Cl 0.2836(2) 0.99744(16) 0.75126(13) 0.0383(4) Uani 1 1 d .
Cl2 Cl 0.2851(2) 0.6359(2) 0.66163(16) 0.0525(5) Uani 1 1 d .
O O 0.3633(6) 0.7078(5) 0.9223(4) 0.0411(9) Uani 1 1 d .
C1 C 0.7713(7) 0.7351(6) 0.8619(5) 0.0271(10) Uani 1 1 d .
C2 C 0.7547(8) 0.6428(6) 0.7632(5) 0.0323(11) Uani 1 1 d .
C3 C 0.7487(7) 0.7455(6) 0.6527(5) 0.0274(10) Uani 1 1 d .
C4 C 0.7475(7) 0.8988(5) 0.6847(5) 0.0271(10) Uani 1 1 d .
C5 C 0.7513(7) 0.8940(5) 0.8155(4) 0.0249(9) Uani 1 1 d .
C6 C 0.7987(9) 0.6801(6) 0.9922(5) 0.0382(12) Uani 1 1 d .
H6A H 0.9471 0.6715 1.0058 0.057 Uiso 1 1 calc R
H6B H 0.7330 0.5789 1.0106 0.057 Uiso 1 1 calc R
H6C H 0.7340 0.7543 1.0448 0.057 Uiso 1 1 calc R
C7 C 0.7641(9) 0.4681(6) 0.7676(6) 0.0392(12) Uani 1 1 d .
H7A H 0.9084 0.4350 0.7537 0.059 Uiso 1 1 calc R
H7B H 0.6804 0.4321 0.7050 0.059 Uiso 1 1 calc R
H7C H 0.7095 0.4243 0.8471 0.059 Uiso 1 1 calc R
C8 C 0.7555(9) 0.6905(7) 0.5268(5) 0.0383(12) Uani 1 1 d .
H8A H 0.8991 0.6924 0.4926 0.057 Uiso 1 1 calc R
H8B H 0.6700 0.7588 0.4755 0.057 Uiso 1 1 calc R
H8C H 0.7019 0.5849 0.5308 0.057 Uiso 1 1 calc R
C9 C 0.7490(8) 1.0446(6) 0.6014(5) 0.0345(11) Uani 1 1 d .
H9A H 0.8918 1.0692 0.5717 0.052 Uiso 1 1 calc R
H9B H 0.6911 1.1298 0.6455 0.052 Uiso 1 1 calc R
H9C H 0.6648 1.0297 0.5330 0.052 Uiso 1 1 calc R
C10 C 0.7577(8) 1.0345(6) 0.8879(5) 0.0363(12) Uani 1 1 d .
H10A H 0.9011 1.0705 0.8880 0.054 Uiso 1 1 calc R
H10B H 0.7043 1.0066 0.9711 0.054 Uiso 1 1 calc R
H10C H 0.6717 1.1169 0.8514 0.054 Uiso 1 1 calc R

loop_
_atom_site_aniso_label
_atom_site_aniso_U_11
_atom_site_aniso_U_22
_atom_site_aniso_U_33
_atom_site_aniso_U_23
_atom_site_aniso_U_13
_atom_site_aniso_U_12
Cr 0.0216(4) 0.0275(4) 0.0310(5) -0.0019(3) -0.0008(3) -0.0021(3)
Cl1 0.0297(6) 0.0415(7) 0.0429(8) 0.0016(6) -0.0030(5) 0.0099(5)
Cl2 0.0306(7) 0.0629(10) 0.0686(11) -0.0289(8) -0.0069(7) -0.0103(6)
O 0.037(2) 0.042(2) 0.042(2) 0.0046(18) 0.0066(17) -0.0050(16)
C1 0.027(2) 0.027(2) 0.028(2) -0.0031(19) -0.0050(18) -0.0002(18)
C2 0.026(2) 0.027(2) 0.043(3) 0.003(2) -0.006(2) 0.0017(18)
C3 0.023(2) 0.028(2) 0.032(3) -0.004(2) -0.0006(18) 0.0001(17)
C4 0.023(2) 0.026(2) 0.032(3) -0.0022(19) -0.0023(18) -0.0020(17)
C5 0.022(2) 0.024(2) 0.029(2) -0.0032(18) -0.0027(17) -0.0003(17)
C6 0.046(3) 0.033(3) 0.035(3) 0.002(2) -0.012(2) 0.006(2)
C7 0.046(3) 0.026(2) 0.045(3) -0.004(2) -0.002(3) -0.001(2)
C8 0.037(3) 0.045(3) 0.035(3) -0.012(2) -0.004(2) 0.001(2)
C9 0.038(3) 0.032(3) 0.032(3) 0.002(2) 0.000(2) 0.000(2)
C10 0.036(3) 0.032(3) 0.042(3) -0.006(2) -0.002(2) -0.006(2)

loop_
_atom_type_symbol
_atom_type_description
_atom_type_scat_dispersion_real
_atom_type_scat_dispersion_imag
_atom_type_scat_source
C C 0.0033 0.0016 'International Tables Vol C Tables 4.2.6.8 and 6.1.1.4'
H H 0.0000 0.0000 'International Tables Vol C Tables 4.2.6.8 and 6.1.1.4'
O O 0.0106 0.0060 'International Tables Vol C Tables 4.2.6.8 and 6.1.1.4'
Cl Cl 0.1484 0.1585 'International Tables Vol C Tables 4.2.6.8 and 6.1.1.4'
Cr Cr 0.3209 0.6236 'International Tables Vol C Tables 4.2.6.8 and 6.1.1.4'

loop_
_geom_angle_atom_site_label_1
_geom_angle_atom_site_label_2
_geom_angle_atom_site_label_3
_geom_angle
O Cr Cl2 105.38(16)
O Cr C2 104.5(2)
Cl2 Cr C2 94.31(15)
O Cr C5 106.3(2)
Cl2 Cr C5 143.99(14)
C2 Cr C5 61.47(18)
O Cr C1 86.3(2)
Cl2 Cr C1 130.38(14)
C2 Cr C1 36.75(19)
C5 Cr C1 37.23(17)
O Cr Cl1 104.49(16)
Cl2 Cr Cl1 96.47(7)
C2 Cr Cl1 145.04(14)
C5 Cr Cl1 91.73(12)
C1 Cr Cl1 127.63(14)
O Cr C3 140.92(19)
Cl2 Cr C3 85.04(13)
C2 Cr C3 36.50(18)
C5 Cr C3 59.47(17)
C1 Cr C3 60.19(18)
Cl1 Cr C3 111.73(13)
O Cr C4 142.3(2)
Cl2 Cr C4 109.59(13)
C2 Cr C4 59.75(17)
C5 Cr C4 36.20(17)
C1 Cr C4 60.35(17)
Cl1 Cr C4 85.32(12)
C3 Cr C4 34.08(17)
C2 C1 C5 107.1(4)
C2 C1 C6 127.4(5)
C5 C1 C6 125.4(4)
C2 C1 Cr 71.3(3)
C5 C1 Cr 71.2(3)
C6 C1 Cr 121.5(4)
C1 C2 C3 108.3(4)
C1 C2 C7 126.6(5)
C3 C2 C7 124.8(5)
C1 C2 Cr 72.0(3)
C3 C2 Cr 77.0(3)
C7 C2 Cr 121.9(4)
C4 C3 C2 108.3(5)
C4 C3 C8 127.6(5)
C2 C3 C8 124.1(5)
C4 C3 Cr 73.4(3)
C2 C3 Cr 66.5(3)
C8 C3 Cr 128.2(3)
C3 C4 C5 107.6(4)
C3 C4 C9 127.7(5)
C5 C4 C9 124.7(4)
C3 C4 Cr 72.5(3)
C5 C4 Cr 66.3(3)
C9 C4 Cr 127.8(3)
C1 C5 C4 108.3(4)
C1 C5 C10 126.2(4)
C4 C5 C10 125.1(4)
C1 C5 Cr 71.6(3)
C4 C5 Cr 77.5(3)
C10 C5 Cr 122.2(3)

loop_
_geom_bond_atom_site_label_1
_geom_bond_atom_site_label_2
_geom_bond_distance
Cr O 1.585(4)
Cr Cl2 2.2289(16)
Cr C2 2.229(5)
Cr C5 2.233(5)
Cr C1 2.238(5)
Cr Cl1 2.2467(14)
Cr C3 2.369(5)
Cr C4 2.381(5)
C1 C2 1.408(7)
C1 C5 1.427(6)
C1 C6 1.494(7)
C2 C3 1.446(7)
C2 C7 1.499(7)
C3 C4 1.392(7)
C3 C8 1.501(7)
C4 C5 1.440(7)
C4 C9 1.491(7)
C5 C10 1.504(7)
